data_8105817
loop_
_publ_author_name
'Huang, Jing'
'Ma, Jin-Xia'
'Wei, Ping'
'Zhao, Ji-Xing'

_publ_section_title
;
 Synthesis and crystal structure of
 bis{4-methyl-2-((E)-((4-((E)-1-(benzyloxyimino)ethyl)phenyl)imino)methyl)phenolato-\k3
 N,O,O}copper(II), C92H84Cu2N8O8
;
_journal_issue 4
_journal_name_full 'Zeitschrift f\"ur Kristallographie - New Crystal Structures'
_journal_page_first 677
_journal_page_last 679
_journal_paper_doi 10.1515/ncrs-2019-0025
_journal_volume 234
_journal_year 2019
_chemical_formula_moiety 'C92 H84 Cu2 N8 O8'
_chemical_formula_sum 'C92 H84 Cu2 N8 O8'
_chemical_formula_weight 1556.75
_space_group_crystal_system monoclinic
_space_group_IT_number 14
_space_group_name_Hall '-P 2ybc'
_space_group_name_H-M_alt 'P 1 21/c 1'
_atom_sites_solution_hydrogens geom
_atom_sites_solution_primary direct
_cell_angle_alpha 90
_cell_angle_beta 105.289(4)
_cell_angle_gamma 90
_cell_formula_units_Z 2
_cell_length_a 18.315(2)
_cell_length_b 12.1533(12)
_cell_length_c 17.518(2)
_cell_measurement_reflns_used 9114
_cell_measurement_temperature 173(2)
_cell_measurement_theta_max 54.13
_cell_measurement_theta_min 5.23
_cell_volume 3761.3(7)
_computing_molecular_graphics 'Olex2 (Dolomanov et al., 2009)'
_computing_publication_material 'Olex2 (Dolomanov et al., 2009)'
_computing_structure_refinement 'ShelXL (Sheldrick, 2015)'
_computing_structure_solution 'ShelXS-1997 (Sheldrick, 2008)'
_diffrn_ambient_temperature 173.15
_diffrn_measured_fraction_theta_full 0.997
_diffrn_measured_fraction_theta_max 0.997
_diffrn_measurement_device_type 'Bruker APEX-II CCD'
_diffrn_measurement_method '\f and \w scans'
_diffrn_radiation_type MoK\a
_diffrn_radiation_wavelength 0.71073
_diffrn_reflns_av_R_equivalents 0.0744
_diffrn_reflns_av_unetI/netI 0.0821
_diffrn_reflns_Laue_measured_fraction_full 0.997
_diffrn_reflns_Laue_measured_fraction_max 0.997
_diffrn_reflns_limit_h_max 21
_diffrn_reflns_limit_h_min -20
_diffrn_reflns_limit_k_max 14
_diffrn_reflns_limit_k_min -14
_diffrn_reflns_limit_l_max 20
_diffrn_reflns_limit_l_min -18
_diffrn_reflns_number 18776
_diffrn_reflns_point_group_measured_fraction_full 0.997
_diffrn_reflns_point_group_measured_fraction_max 0.997
_diffrn_reflns_theta_full 25.008
_diffrn_reflns_theta_max 25.008
_diffrn_reflns_theta_min 2.034
_exptl_absorpt_coefficient_mu 0.632
_exptl_crystal_density_diffrn 1.375
_exptl_crystal_description block
_exptl_crystal_F_000 1628
_exptl_crystal_size_max 0.19
_exptl_crystal_size_mid 0.17
_exptl_crystal_size_min 0.14
_refine_diff_density_max 1.219
_refine_diff_density_min -0.968
_refine_diff_density_rms 0.101
_refine_ls_extinction_coef .
_refine_ls_extinction_method none
_refine_ls_goodness_of_fit_ref 1.025
_refine_ls_hydrogen_treatment constr
_refine_ls_matrix_type full
_refine_ls_number_parameters 500
_refine_ls_number_reflns 6610
_refine_ls_number_restraints 0
_refine_ls_restrained_S_all 1.025
_refine_ls_R_factor_all 0.0893
_refine_ls_R_factor_gt 0.0658
_refine_ls_shift/su_max 0.001
_refine_ls_shift/su_mean 0.000
_refine_ls_structure_factor_coef Fsqd
_refine_ls_weighting_details 'w=1/[\s^2^(Fo^2^)+(0.1022P)^2^+4.4820P] where P=(Fo^2^+2Fc^2^)/3'
_refine_ls_weighting_scheme calc
_refine_ls_wR_factor_gt 0.1634
_refine_ls_wR_factor_ref 0.1809
_reflns_Friedel_coverage 0.000
_reflns_Friedel_fraction_full .
_reflns_Friedel_fraction_max .
_reflns_number_gt 5104
_reflns_number_total 6610
_reflns_threshold_expression 'I > 2\s(I)'
_cod_data_source_file suppl_ncrs-2019-0025_suppl.cif
_cod_data_source_block 33_a
_cod_database_code 8105817
_shelx_space_group_comment
;
The symmetry employed for this shelxl refinement is uniquely defined
by the following loop, which should always be used as a source of
symmetry information in preference to the above space-group names.
They are only intended as comments.
;
_shelx_estimated_absorpt_t_max 0.917
_shelx_estimated_absorpt_t_min 0.889
_olex2_refinement_description
;
1. Fixed Uiso
 At 1.2 times of:
  All C(H) groups, All C(H,H) groups
 At 1.5 times of:
  All C(H,H,H) groups
2.a Secondary CH2 refined with riding coordinates:
 C7(H7A,H7B), C29(H29A,H29B)
2.b Aromatic/amide H refined with riding coordinates:
 C1(H1), C2(H2), C3(H3), C4(H4), C5(H5), C10(H10), C11(H11), C13(H13),
 C14(H14), C15(H15), C17(H17), C19(H19), C20(H20), C23(H23), C24(H24), C25(H25),
  C26(H26), C27(H27), C33(H33), C34(H34), C36(H36), C37(H37), C38(H38),
 C40(H40), C42(H42), C43(H43)
2.c Idealised Me refined as rotating group:
 C22(H22A,H22B,H22C), C31(H31A,H31B,H31C), C45(H45A,H45B,H45C), C46(H46A,H46B,
 H46C)
;
_olex2_submission_special_instructions 'No special instructions were received'

loop_
_space_group_symop_operation_xyz
'x, y, z'
'-x, y+1/2, -z+1/2'
'-x, -y, -z'
'x, -y-1/2, z-1/2'

loop_
_atom_site_label
_atom_site_type_symbol
_atom_site_fract_x
_atom_site_fract_y
_atom_site_fract_z
_atom_site_U_iso_or_equiv
_atom_site_adp_type
_atom_site_occupancy
_atom_site_site_symmetry_order
_atom_site_calc_flag
_atom_site_refinement_flags_posn
_atom_site_refinement_flags_adp
_atom_site_refinement_flags_occupancy
_atom_site_disorder_assembly
_atom_site_disorder_group
C1 C 1.0753(3) 0.9722(4) 0.5974(3) 0.0424(13) Uani 1 1 d . . . . .
H1 H 1.053258 0.953490 0.543627 0.051 Uiso 1 1 calc R . . . .
C2 C 1.1478(3) 1.0156(4) 0.6189(3) 0.0444(13) Uani 1 1 d . . . . .
H2 H 1.174904 1.027722 0.580315 0.053 Uiso 1 1 calc R . . . .
C3 C 1.1798(2) 1.0410(4) 0.6973(3) 0.0346(11) Uani 1 1 d . . . . .
H3 H 1.229441 1.070906 0.712939 0.042 Uiso 1 1 calc R . . . .
C4 C 1.1404(3) 1.0232(4) 0.7528(3) 0.0406(12) Uani 1 1 d . . . . .
H4 H 1.162937 1.040481 0.806796 0.049 Uiso 1 1 calc R . . . .
C5 C 1.0677(3) 0.9800(4) 0.7301(3) 0.0356(11) Uani 1 1 d . . . . .
H5 H 1.040744 0.967281 0.768746 0.043 Uiso 1 1 calc R . . . .
C6 C 1.0344(2) 0.9554(4) 0.6517(3) 0.0306(10) Uani 1 1 d . . . . .
C7 C 0.9540(2) 0.9132(4) 0.6265(3) 0.0406(13) Uani 1 1 d . . . . .
H7A H 0.929414 0.921790 0.670122 0.049 Uiso 1 1 calc R . . . .
H7B H 0.924444 0.955164 0.580144 0.049 Uiso 1 1 calc R . . . .
C8 C 0.8773(2) 0.6630(3) 0.5528(2) 0.0253(9) Uani 1 1 d . . . . .
C9 C 0.8003(2) 0.6242(3) 0.5119(2) 0.0223(9) Uani 1 1 d . . . . .
C10 C 0.7775(2) 0.5161(3) 0.5162(2) 0.0247(9) Uani 1 1 d . . . . .
H10 H 0.812583 0.464358 0.545900 0.030 Uiso 1 1 calc R . . . .
C11 C 0.7050(2) 0.4814(3) 0.4785(2) 0.0211(9) Uani 1 1 d . . . . .
H11 H 0.690959 0.406882 0.483097 0.025 Uiso 1 1 calc R . . . .
C12 C 0.6524(2) 0.5553(3) 0.4338(2) 0.0197(8) Uani 1 1 d . . . . .
C13 C 0.6746(2) 0.6650(3) 0.4305(2) 0.0242(9) Uani 1 1 d . . . . .
H13 H 0.639265 0.716967 0.401473 0.029 Uiso 1 1 calc R . . . .
C14 C 0.7463(2) 0.6987(3) 0.4682(2) 0.0246(9) Uani 1 1 d . . . . .
H14 H 0.759882 0.773654 0.464800 0.030 Uiso 1 1 calc R . . . .
C15 C 0.5533(2) 0.5570(3) 0.3199(2) 0.0191(8) Uani 1 1 d . . . . .
H15 H 0.581635 0.614816 0.305096 0.023 Uiso 1 1 calc R . . . .
C16 C 0.4861(2) 0.5224(3) 0.2618(2) 0.0193(8) Uani 1 1 d . . . . .
C17 C 0.4620(2) 0.5853(3) 0.1913(2) 0.0190(8) Uani 1 1 d . . . . .
H17 H 0.488188 0.651303 0.186247 0.023 Uiso 1 1 calc R . . . .
C18 C 0.4016(2) 0.5531(3) 0.1299(2) 0.0222(9) Uani 1 1 d . . . . .
C19 C 0.3664(2) 0.4544(3) 0.1386(2) 0.0247(9) Uani 1 1 d . . . . .
H19 H 0.325311 0.430112 0.096607 0.030 Uiso 1 1 calc R . . . .
C20 C 0.3884(2) 0.3902(3) 0.2056(2) 0.0220(9) Uani 1 1 d . . . . .
H20 H 0.362786 0.323033 0.208397 0.026 Uiso 1 1 calc R . . . .
C21 C 0.4487(2) 0.4230(3) 0.2702(2) 0.0172(8) Uani 1 1 d . . . . .
C22 C 0.3744(2) 0.6228(4) 0.0566(2) 0.0318(10) Uani 1 1 d . . . . .
H22A H 0.388337 0.587543 0.012181 0.048 Uiso 1 1 calc GR . . . .
H22B H 0.397897 0.695737 0.065987 0.048 Uiso 1 1 calc GR . . . .
H22C H 0.319219 0.630478 0.044111 0.048 Uiso 1 1 calc GR . . . .
C23 C 0.0413(2) -0.2238(4) 0.3422(3) 0.0386(12) Uani 1 1 d . . . . .
H23 H -0.000210 -0.218189 0.296503 0.046 Uiso 1 1 calc R . . . .
C24 C 0.0275(3) -0.2424(4) 0.4156(3) 0.0488(14) Uani 1 1 d . . . . .
H24 H -0.022958 -0.249865 0.419633 0.059 Uiso 1 1 calc R . . . .
C25 C 0.0866(3) -0.2498(4) 0.4817(3) 0.0508(14) Uani 1 1 d . . . . .
H25 H 0.077461 -0.262744 0.531860 0.061 Uiso 1 1 calc R . . . .
C26 C 0.1599(3) -0.2385(4) 0.4752(3) 0.0480(14) Uani 1 1 d . . . . .
H26 H 0.200976 -0.242869 0.521442 0.058 Uiso 1 1 calc R . . . .
C27 C 0.1743(3) -0.2211(4) 0.4029(3) 0.0387(12) Uani 1 1 d . . . . .
H27 H 0.225035 -0.214424 0.399530 0.046 Uiso 1 1 calc R . . . .
C28 C 0.1145(2) -0.2132(3) 0.3345(3) 0.0311(10) Uani 1 1 d . . . . .
C29 C 0.1296(2) -0.1923(3) 0.2557(3) 0.0336(11) Uani 1 1 d . . . . .
H29A H 0.178649 -0.226298 0.255330 0.040 Uiso 1 1 calc R . . . .
H29B H 0.089685 -0.228394 0.214014 0.040 Uiso 1 1 calc R . . . .
C30 C 0.2069(2) 0.0685(3) 0.2742(2) 0.0246(9) Uani 1 1 d . . . . .
C31 C 0.1551(3) 0.1333(4) 0.2082(3) 0.0471(14) Uani 1 1 d . . . . .
H31A H 0.117893 0.083590 0.174855 0.071 Uiso 1 1 calc GR . . . .
H31B H 0.185076 0.168337 0.176109 0.071 Uiso 1 1 calc GR . . . .
H31C H 0.128847 0.189884 0.230653 0.071 Uiso 1 1 calc GR . . . .
C32 C 0.2751(2) 0.1232(3) 0.3262(2) 0.0202(9) Uani 1 1 d . . . . .
C33 C 0.2770(2) 0.2356(3) 0.3393(2) 0.0250(9) Uani 1 1 d . . . . .
H33 H 0.234183 0.278830 0.314125 0.030 Uiso 1 1 calc R . . . .
C34 C 0.3394(2) 0.2866(3) 0.3879(2) 0.0233(9) Uani 1 1 d . . . . .
H34 H 0.339408 0.363953 0.395534 0.028 Uiso 1 1 calc R . . . .
C35 C 0.4022(2) 0.2244(3) 0.4257(2) 0.0187(8) Uani 1 1 d . . . . .
C36 C 0.4012(2) 0.1110(3) 0.4136(2) 0.0221(9) Uani 1 1 d . . . . .
H36 H 0.444121 0.067941 0.438722 0.027 Uiso 1 1 calc R . . . .
C37 C 0.3379(2) 0.0608(3) 0.3648(2) 0.0245(9) Uani 1 1 d . . . . .
H37 H 0.337327 -0.016756 0.357686 0.029 Uiso 1 1 calc R . . . .
C38 C 0.4947(2) 0.2345(3) 0.5451(2) 0.0179(8) Uani 1 1 d . . . . .
H38 H 0.470539 0.170227 0.557325 0.021 Uiso 1 1 calc R . . . .
C39 C 0.5595(2) 0.2737(3) 0.6045(2) 0.0168(8) Uani 1 1 d . . . . .
C40 C 0.5866(2) 0.2063(3) 0.6717(2) 0.0205(8) Uani 1 1 d . . . . .
H40 H 0.560890 0.139408 0.675453 0.025 Uiso 1 1 calc R . . . .
C41 C 0.6488(2) 0.2341(3) 0.7321(2) 0.0216(9) Uani 1 1 d . . . . .
C42 C 0.6841(2) 0.3339(3) 0.7254(2) 0.0213(9) Uani 1 1 d . . . . .
H42 H 0.727249 0.355051 0.766175 0.026 Uiso 1 1 calc R . . . .
C43 C 0.6586(2) 0.4029(3) 0.6615(2) 0.0194(8) Uani 1 1 d . . . . .
H43 H 0.684623 0.469844 0.658990 0.023 Uiso 1 1 calc R . . . .
C44 C 0.5944(2) 0.3758(3) 0.5998(2) 0.0168(8) Uani 1 1 d . . . . .
C45 C 0.6764(2) 0.1618(4) 0.8038(2) 0.0287(10) Uani 1 1 d . . . . .
H45A H 0.643612 0.171634 0.839410 0.043 Uiso 1 1 calc GR . . . .
H45B H 0.728397 0.182176 0.831463 0.043 Uiso 1 1 calc GR . . . .
H45C H 0.675010 0.084692 0.787200 0.043 Uiso 1 1 calc GR . . . .
C46 C 0.9433(2) 0.5858(4) 0.5686(3) 0.0385(12) Uani 1 1 d . . . . .
H46A H 0.969243 0.592987 0.526571 0.058 Uiso 1 1 calc GR . . . .
H46B H 0.925367 0.510074 0.569962 0.058 Uiso 1 1 calc GR . . . .
H46C H 0.978521 0.603957 0.619682 0.058 Uiso 1 1 calc GR . . . .
Cu1 Cu 0.51582(2) 0.40934(4) 0.43624(3) 0.01703(18) Uani 1 1 d . . . . .
N1 N 0.88211(18) 0.7659(3) 0.5708(2) 0.0296(9) Uani 1 1 d . . . . .
N2 N 0.57912(16) 0.5172(2) 0.39065(18) 0.0168(7) Uani 1 1 d . . . . .
N3 N 0.46621(16) 0.2792(2) 0.47603(18) 0.0165(7) Uani 1 1 d . . . . .
N4 N 0.19777(17) -0.0318(3) 0.2894(2) 0.0254(8) Uani 1 1 d . . . . .
O1 O 0.95701(15) 0.7992(2) 0.60645(19) 0.0327(8) Uani 1 1 d . . . . .
O2 O 0.46796(15) 0.3605(2) 0.33266(15) 0.0241(6) Uani 1 1 d . . . . .
O3 O 0.13191(16) -0.0770(2) 0.23718(18) 0.0329(8) Uani 1 1 d . . . . .
O4 O 0.56920(14) 0.4479(2) 0.54208(15) 0.0189(6) Uani 1 1 d . . . . .

loop_
_atom_site_aniso_label
_atom_site_aniso_U_11
_atom_site_aniso_U_22
_atom_site_aniso_U_33
_atom_site_aniso_U_23
_atom_site_aniso_U_13
_atom_site_aniso_U_12
C1 0.031(2) 0.054(3) 0.035(3) -0.015(2) -0.005(2) -0.004(2)
C2 0.032(2) 0.058(4) 0.040(3) -0.002(2) 0.004(2) -0.006(2)
C3 0.025(2) 0.026(2) 0.044(3) -0.006(2) -0.006(2) -0.0028(19)
C4 0.032(2) 0.042(3) 0.036(3) -0.002(2) -0.011(2) -0.004(2)
C5 0.036(2) 0.031(3) 0.035(3) -0.001(2) 0.001(2) -0.006(2)
C6 0.025(2) 0.024(2) 0.037(3) -0.0056(19) -0.0037(19) 0.0012(18)
C7 0.024(2) 0.032(3) 0.059(3) -0.024(2) 0.001(2) -0.0062(19)
C8 0.0215(19) 0.029(2) 0.020(2) 0.0006(17) -0.0036(16) -0.0025(18)
C9 0.0228(19) 0.023(2) 0.018(2) -0.0047(16) 0.0004(16) -0.0035(17)
C10 0.0224(19) 0.025(2) 0.022(2) 0.0023(17) -0.0030(17) 0.0011(17)
C11 0.0231(19) 0.017(2) 0.019(2) 0.0020(16) -0.0014(16) -0.0004(16)
C12 0.0206(18) 0.020(2) 0.0138(19) -0.0025(15) -0.0030(15) -0.0012(16)
C13 0.023(2) 0.021(2) 0.023(2) 0.0020(17) -0.0035(17) 0.0022(17)
C14 0.026(2) 0.018(2) 0.023(2) 0.0036(16) -0.0049(17) -0.0047(17)
C15 0.0212(18) 0.019(2) 0.017(2) -0.0009(15) 0.0033(16) -0.0035(16)
C16 0.0216(18) 0.020(2) 0.014(2) 0.0003(15) 0.0011(16) 0.0004(16)
C17 0.0226(19) 0.015(2) 0.017(2) -0.0004(15) 0.0006(16) 0.0004(15)
C18 0.0208(18) 0.024(2) 0.017(2) -0.0013(16) -0.0035(16) 0.0033(17)
C19 0.0222(19) 0.030(2) 0.015(2) -0.0098(17) -0.0074(16) -0.0033(18)
C20 0.026(2) 0.020(2) 0.018(2) -0.0053(16) 0.0016(17) -0.0029(16)
C21 0.0177(18) 0.017(2) 0.0152(19) -0.0031(15) 0.0006(15) 0.0004(15)
C22 0.032(2) 0.036(3) 0.020(2) 0.0039(19) -0.0072(18) 0.001(2)
C23 0.028(2) 0.025(3) 0.055(3) -0.003(2) -0.002(2) -0.0070(19)
C24 0.044(3) 0.038(3) 0.064(4) 0.001(3) 0.014(3) -0.007(2)
C25 0.069(4) 0.036(3) 0.048(3) -0.001(2) 0.017(3) -0.007(3)
C26 0.047(3) 0.039(3) 0.046(3) 0.002(2) -0.008(2) -0.007(2)
C27 0.030(2) 0.036(3) 0.044(3) 0.002(2) -0.001(2) -0.001(2)
C28 0.030(2) 0.014(2) 0.043(3) -0.0018(18) -0.001(2) -0.0041(17)
C29 0.029(2) 0.023(2) 0.040(3) -0.0069(19) -0.007(2) -0.0069(18)
C30 0.0196(19) 0.027(2) 0.021(2) -0.0014(17) -0.0052(17) -0.0030(17)
C31 0.040(3) 0.041(3) 0.041(3) 0.016(2) -0.023(2) -0.011(2)
C32 0.0205(19) 0.019(2) 0.016(2) 0.0006(16) -0.0040(16) -0.0025(16)
C33 0.0230(19) 0.022(2) 0.025(2) 0.0054(17) -0.0028(17) 0.0012(17)
C34 0.025(2) 0.016(2) 0.024(2) 0.0001(16) -0.0029(17) -0.0004(16)
C35 0.0199(18) 0.020(2) 0.0129(19) -0.0013(15) -0.0022(15) -0.0058(16)
C36 0.0210(19) 0.016(2) 0.023(2) -0.0007(16) -0.0065(16) 0.0040(16)
C37 0.024(2) 0.018(2) 0.026(2) -0.0002(17) -0.0033(17) -0.0036(17)
C38 0.0202(18) 0.0105(19) 0.019(2) 0.0008(15) -0.0012(16) -0.0025(15)
C39 0.0187(17) 0.0154(19) 0.0138(19) 0.0008(15) -0.0003(15) 0.0035(15)
C40 0.0256(19) 0.016(2) 0.018(2) 0.0030(15) 0.0023(16) -0.0010(16)
C41 0.027(2) 0.020(2) 0.0139(19) 0.0006(15) -0.0005(16) 0.0016(17)
C42 0.0216(19) 0.022(2) 0.014(2) -0.0030(16) -0.0051(16) 0.0004(16)
C43 0.0202(18) 0.016(2) 0.018(2) -0.0007(15) -0.0027(16) 0.0016(15)
C44 0.0182(18) 0.019(2) 0.0122(19) -0.0013(15) 0.0022(15) 0.0023(15)
C45 0.035(2) 0.029(2) 0.017(2) 0.0088(17) -0.0043(18) 0.0005(19)
C46 0.020(2) 0.035(3) 0.053(3) 0.003(2) -0.003(2) -0.0013(19)
Cu1 0.0195(3) 0.0135(3) 0.0130(3) 0.00036(18) -0.00476(18) -0.00285(18)
N1 0.0166(16) 0.031(2) 0.034(2) -0.0051(16) -0.0068(15) -0.0048(15)
N2 0.0176(15) 0.0156(16) 0.0131(16) 0.0009(13) -0.0029(12) -0.0039(13)
N3 0.0171(15) 0.0129(16) 0.0158(16) 0.0005(13) -0.0020(13) -0.0004(12)
N4 0.0208(16) 0.023(2) 0.0250(19) -0.0039(14) -0.0069(14) -0.0058(14)
O1 0.0194(14) 0.0268(17) 0.0441(19) -0.0062(14) -0.0056(13) -0.0063(12)
O2 0.0300(14) 0.0183(15) 0.0181(15) -0.0015(11) -0.0039(12) -0.0079(12)
O3 0.0264(15) 0.0282(17) 0.0321(18) -0.0013(13) -0.0137(13) -0.0092(13)
O4 0.0208(13) 0.0130(13) 0.0169(14) 0.0027(11) -0.0053(11) -0.0006(11)

loop_
_atom_type_symbol
_atom_type_description
_atom_type_scat_dispersion_real
_atom_type_scat_dispersion_imag
_atom_type_scat_source
C C 0.0033 0.0016 'International Tables Vol C Tables 4.2.6.8 and 6.1.1.4'
H H 0.0000 0.0000 'International Tables Vol C Tables 4.2.6.8 and 6.1.1.4'
Cu Cu 0.3201 1.2651 'International Tables Vol C Tables 4.2.6.8 and 6.1.1.4'
N N 0.0061 0.0033 'International Tables Vol C Tables 4.2.6.8 and 6.1.1.4'
O O 0.0106 0.0060 'International Tables Vol C Tables 4.2.6.8 and 6.1.1.4'

loop_
_geom_angle_atom_site_label_1
_geom_angle_atom_site_label_2
_geom_angle_atom_site_label_3
_geom_angle
_geom_angle_site_symmetry_1
_geom_angle_site_symmetry_3
C2 C1 H1 119.1 . .
C6 C1 H1 119.1 . .
C6 C1 C2 121.9(5) . .
C1 C2 H2 120.6 . .
C3 C2 C1 118.8(5) . .
C3 C2 H2 120.6 . .
C2 C3 H3 119.8 . .
C4 C3 C2 120.4(4) . .
C4 C3 H3 119.8 . .
C3 C4 H4 120.0 . .
C3 C4 C5 120.0(5) . .
C5 C4 H4 120.0 . .
C4 C5 H5 119.8 . .
C6 C5 C4 120.4(5) . .
C6 C5 H5 119.8 . .
C1 C6 C5 118.6(4) . .
C1 C6 C7 121.0(4) . .
C5 C6 C7 120.4(5) . .
C6 C7 H7A 110.2 . .
C6 C7 H7B 110.2 . .
H7A C7 H7B 108.5 . .
O1 C7 C6 107.6(4) . .
O1 C7 H7A 110.2 . .
O1 C7 H7B 110.2 . .
C9 C8 C46 120.7(4) . .
N1 C8 C9 115.0(4) . .
N1 C8 C46 124.3(4) . .
C10 C9 C8 122.5(4) . .
C10 C9 C14 117.3(3) . .
C14 C9 C8 120.1(4) . .
C9 C10 H10 119.1 . .
C11 C10 C9 121.9(4) . .
C11 C10 H10 119.1 . .
C10 C11 H11 119.8 . .
C10 C11 C12 120.3(4) . .
C12 C11 H11 119.8 . .
C11 C12 C13 118.1(3) . .
C11 C12 N2 120.0(3) . .
C13 C12 N2 121.9(3) . .
C12 C13 H13 119.4 . .
C14 C13 C12 121.2(4) . .
C14 C13 H13 119.4 . .
C9 C14 H14 119.4 . .
C13 C14 C9 121.1(4) . .
C13 C14 H14 119.4 . .
C16 C15 H15 116.7 . .
N2 C15 H15 116.7 . .
N2 C15 C16 126.6(4) . .
C17 C16 C15 118.1(4) . .
C21 C16 C15 121.4(3) . .
C21 C16 C17 120.2(3) . .
C16 C17 H17 119.2 . .
C18 C17 C16 121.7(4) . .
C18 C17 H17 119.2 . .
C17 C18 C19 117.4(4) . .
C17 C18 C22 121.3(4) . .
C19 C18 C22 121.3(3) . .
C18 C19 H19 118.6 . .
C20 C19 C18 122.8(3) . .
C20 C19 H19 118.6 . .
C19 C20 H20 119.5 . .
C19 C20 C21 121.0(4) . .
C21 C20 H20 119.5 . .
C20 C21 C16 116.9(3) . .
O2 C21 C16 123.7(3) . .
O2 C21 C20 119.3(3) . .
C18 C22 H22A 109.5 . .
C18 C22 H22B 109.5 . .
C18 C22 H22C 109.5 . .
H22A C22 H22B 109.5 . .
H22A C22 H22C 109.5 . .
H22B C22 H22C 109.5 . .
C24 C23 H23 119.4 . .
C28 C23 H23 119.4 . .
C28 C23 C24 121.3(4) . .
C23 C24 H24 120.0 . .
C25 C24 C23 119.9(5) . .
C25 C24 H24 120.0 . .
C24 C25 H25 120.2 . .
C24 C25 C26 119.6(6) . .
C26 C25 H25 120.2 . .
C25 C26 H26 119.5 . .
C27 C26 C25 121.1(5) . .
C27 C26 H26 119.5 . .
C26 C27 H27 119.9 . .
C26 C27 C28 120.2(5) . .
C28 C27 H27 119.9 . .
C23 C28 C27 118.0(5) . .
C23 C28 C29 121.5(4) . .
C27 C28 C29 120.5(4) . .
C28 C29 H29A 108.9 . .
C28 C29 H29B 108.9 . .
H29A C29 H29B 107.7 . .
O3 C29 C28 113.3(4) . .
O3 C29 H29A 108.9 . .
O3 C29 H29B 108.9 . .
C32 C30 C31 119.4(4) . .
N4 C30 C31 124.8(4) . .
N4 C30 C32 115.8(3) . .
C30 C31 H31A 109.5 . .
C30 C31 H31B 109.5 . .
C30 C31 H31C 109.5 . .
H31A C31 H31B 109.5 . .
H31A C31 H31C 109.5 . .
H31B C31 H31C 109.5 . .
C33 C32 C30 121.4(3) . .
C33 C32 C37 118.3(3) . .
C37 C32 C30 120.3(4) . .
C32 C33 H33 119.1 . .
C34 C33 C32 121.8(4) . .
C34 C33 H33 119.1 . .
C33 C34 H34 120.1 . .
C33 C34 C35 119.8(4) . .
C35 C34 H34 120.1 . .
C34 C35 C36 119.3(3) . .
C34 C35 N3 118.8(3) . .
C36 C35 N3 121.9(3) . .
C35 C36 H36 119.9 . .
C37 C36 C35 120.3(3) . .
C37 C36 H36 119.9 . .
C32 C37 H37 119.7 . .
C36 C37 C32 120.5(4) . .
C36 C37 H37 119.7 . .
C39 C38 H38 117.1 . .
N3 C38 H38 117.1 . .
N3 C38 C39 125.9(4) . .
C40 C39 C38 116.9(3) . .
C44 C39 C38 123.4(3) . .
C44 C39 C40 119.6(3) . .
C39 C40 H40 118.8 . .
C41 C40 C39 122.4(4) . .
C41 C40 H40 118.8 . .
C40 C41 C42 117.2(4) . .
C40 C41 C45 121.7(4) . .
C42 C41 C45 121.1(3) . .
C41 C42 H42 118.9 . .
C43 C42 C41 122.2(3) . .
C43 C42 H42 118.9 . .
C42 C43 H43 119.5 . .
C42 C43 C44 121.1(4) . .
C44 C43 H43 119.5 . .
C39 C44 C43 117.4(3) . .
O4 C44 C39 123.7(3) . .
O4 C44 C43 118.8(3) . .
C41 C45 H45A 109.5 . .
C41 C45 H45B 109.5 . .
C41 C45 H45C 109.5 . .
H45A C45 H45B 109.5 . .
H45A C45 H45C 109.5 . .
H45B C45 H45C 109.5 . .
C8 C46 H46A 109.5 . .
C8 C46 H46B 109.5 . .
C8 C46 H46C 109.5 . .
H46A C46 H46B 109.5 . .
H46A C46 H46C 109.5 . .
H46B C46 H46C 109.5 . .
N2 Cu1 O4 93.23(11) . 3_666
N3 Cu1 N2 168.74(12) . .
N3 Cu1 O4 98.00(11) . 3_666
O2 Cu1 N2 89.62(12) . .
O2 Cu1 N3 87.07(12) . .
O2 Cu1 O4 102.73(10) . 3_666
O2 Cu1 O4 175.26(11) . .
O4 Cu1 N2 91.37(11) . .
O4 Cu1 N3 91.09(11) . .
O4 Cu1 O4 81.84(10) . 3_666
C8 N1 O1 112.6(3) . .
C12 N2 Cu1 123.3(2) . .
C15 N2 C12 116.0(3) . .
C15 N2 Cu1 120.7(2) . .
C35 N3 Cu1 121.2(2) . .
C38 N3 C35 116.1(3) . .
C38 N3 Cu1 122.4(2) . .
C30 N4 O3 111.9(3) . .
N1 O1 C7 106.9(3) . .
C21 O2 Cu1 125.3(2) . .
N4 O3 C29 107.5(3) . .
C44 O4 Cu1 124.3(2) . .
C44 O4 Cu1 117.5(2) . 3_666
Cu1 O4 Cu1 98.16(10) . 3_666

loop_
_geom_bond_atom_site_label_1
_geom_bond_atom_site_label_2
_geom_bond_distance
_geom_bond_site_symmetry_2
C1 H1 0.9500 .
C1 C2 1.386(6) .
C1 C6 1.371(7) .
C2 H2 0.9500 .
C2 C3 1.378(7) .
C3 H3 0.9500 .
C3 C4 1.372(7) .
C4 H4 0.9500 .
C4 C5 1.389(6) .
C5 H5 0.9500 .
C5 C6 1.381(6) .
C6 C7 1.511(6) .
C7 H7A 0.9900 .
C7 H7B 0.9900 .
C7 O1 1.434(5) .
C8 C9 1.479(5) .
C8 C46 1.497(6) .
C8 N1 1.287(5) .
C9 C10 1.388(6) .
C9 C14 1.410(5) .
C10 H10 0.9500 .
C10 C11 1.383(5) .
C11 H11 0.9500 .
C11 C12 1.398(5) .
C12 C13 1.400(6) .
C12 N2 1.432(4) .
C13 H13 0.9500 .
C13 C14 1.368(5) .
C14 H14 0.9500 .
C15 H15 0.9500 .
C15 C16 1.438(5) .
C15 N2 1.297(5) .
C16 C17 1.419(5) .
C16 C21 1.416(5) .
C17 H17 0.9500 .
C17 C18 1.381(5) .
C18 C19 1.389(6) .
C18 C22 1.510(6) .
C19 H19 0.9500 .
C19 C20 1.377(6) .
C20 H20 0.9500 .
C20 C21 1.415(5) .
C21 O2 1.301(5) .
C22 H22A 0.9800 .
C22 H22B 0.9800 .
C22 H22C 0.9800 .
C23 H23 0.9500 .
C23 C24 1.393(8) .
C23 C28 1.388(6) .
C24 H24 0.9500 .
C24 C25 1.363(7) .
C25 H25 0.9500 .
C25 C26 1.384(8) .
C26 H26 0.9500 .
C26 C27 1.376(8) .
C27 H27 0.9500 .
C27 C28 1.398(6) .
C28 C29 1.500(7) .
C29 H29A 0.9900 .
C29 H29B 0.9900 .
C29 O3 1.441(5) .
C30 C31 1.509(6) .
C30 C32 1.494(5) .
C30 N4 1.269(5) .
C31 H31A 0.9800 .
C31 H31B 0.9800 .
C31 H31C 0.9800 .
C32 C33 1.384(6) .
C32 C37 1.396(5) .
C33 H33 0.9500 .
C33 C34 1.378(5) .
C34 H34 0.9500 .
C34 C35 1.390(5) .
C35 C36 1.394(5) .
C35 N3 1.432(4) .
C36 H36 0.9500 .
C36 C37 1.387(5) .
C37 H37 0.9500 .
C38 H38 0.9500 .
C38 C39 1.437(5) .
C38 N3 1.303(5) .
C39 C40 1.413(5) .
C39 C44 1.408(5) .
C40 H40 0.9500 .
C40 C41 1.377(5) .
C41 C42 1.395(6) .
C41 C45 1.506(5) .
C42 H42 0.9500 .
C42 C43 1.377(5) .
C43 H43 0.9500 .
C43 C44 1.410(5) .
C44 O4 1.326(4) .
C45 H45A 0.9800 .
C45 H45B 0.9800 .
C45 H45C 0.9800 .
C46 H46A 0.9800 .
C46 H46B 0.9800 .
C46 H46C 0.9800 .
Cu1 N2 2.046(3) .
Cu1 N3 2.037(3) .
Cu1 O2 1.891(3) .
Cu1 O4 2.427(3) 3_666
Cu1 O4 1.912(2) .
N1 O1 1.408(4) .
N4 O3 1.418(4) .
